data_4325703
loop_
_publ_author_name
'Colin D. McMillen'
'Joseph W. Kolis'

_publ_contact_author_address
;
Department of Chemistry 
Clemson University 
Clemson, SC, 29634
USA
;
_publ_contact_author_email kjoseph@clemson.edu
_publ_contact_author_name 'Joseph W. Kolis'
_publ_section_title
;
 Hydrothermal Synthesis and Crystal Structures of Two Novel Acentric Mixed
 Alkaline Earth Metal Berylloborates Sr3Be2B5O12(OH) and Ba3Be2B5O12(OH)
;
_journal_name_full 'Inorganic Chemistry'
_journal_page_first 6809
_journal_page_last 6813
_journal_paper_doi 10.1021/ic2008705
_journal_volume 50
_journal_year 2011
_chemical_formula_sum 'B5 Be2 H O13 Sr3'
_chemical_formula_weight 543.94
_chemical_name_systematic
; 
 ? 
;
_space_group_IT_number 160
_symmetry_cell_setting trigonal
_symmetry_space_group_name_Hall 'R 3 -2"'
_symmetry_space_group_name_H-M 'R 3 m :H'
_atom_sites_solution_hydrogens geom
_atom_sites_solution_primary direct
_atom_sites_solution_secondary difmap
_audit_creation_method SHELXL-97
_cell_angle_alpha 90.00
_cell_angle_beta 90.00
_cell_angle_gamma 120.00
_cell_formula_units_Z 3
_cell_length_a 10.2843(15)
_cell_length_b 10.2843(15)
_cell_length_c 8.4770(17)
_cell_measurement_reflns_used 1880
_cell_measurement_temperature 293(2)
_cell_measurement_theta_max 26.3714
_cell_measurement_theta_min 3.3178
_cell_volume 776.5(2)
_computing_cell_refinement 'CrystalClear (Rigaku/MSC, 1999)'
_computing_data_collection 'CrystalClear (Rigaku/MSC, 1999)'
_computing_data_reduction 'CrystalClear (Rigaku/MSC, 1999)'
_computing_molecular_graphics 'SHELXTL (Bruker-AXS, 1999)'
_computing_publication_material 'SHELXTL (Bruker-AXS, 1999)'
_computing_structure_refinement 'SHELXTL (Bruker-AXS, 1999)'
_computing_structure_solution 'SHELXTL (Bruker-AXS, 1999)'
_diffrn_ambient_temperature 293(2)
_diffrn_detector_area_resol_mean 14.6199
_diffrn_measured_fraction_theta_full 1.000
_diffrn_measured_fraction_theta_max 1.000
_diffrn_measurement_device_type 'Rigaku AFC8S'
_diffrn_measurement_method '\w scans'
_diffrn_radiation_monochromator graphite
_diffrn_radiation_source 'fine-focus sealed tube'
_diffrn_radiation_type MoK\a
_diffrn_radiation_wavelength 0.71073
_diffrn_reflns_av_R_equivalents 0.0465
_diffrn_reflns_av_sigmaI/netI 0.0275
_diffrn_reflns_limit_h_max 12
_diffrn_reflns_limit_h_min -12
_diffrn_reflns_limit_k_max 12
_diffrn_reflns_limit_k_min -12
_diffrn_reflns_limit_l_max 10
_diffrn_reflns_limit_l_min -10
_diffrn_reflns_number 2486
_diffrn_reflns_theta_full 26.35
_diffrn_reflns_theta_max 26.35
_diffrn_reflns_theta_min 3.32
_diffrn_standards_decay_% 0
_diffrn_standards_interval_count 0
_diffrn_standards_interval_time 0
_diffrn_standards_number 0
_exptl_absorpt_coefficient_mu 15.481
_exptl_absorpt_correction_T_max 0.1478
_exptl_absorpt_correction_T_min 0.1478
_exptl_absorpt_correction_type multi-scan
_exptl_absorpt_process_details 'REQAB, CrystalClear'
_exptl_crystal_colour colorless
_exptl_crystal_density_diffrn 3.490
_exptl_crystal_description rhombohedron
_exptl_crystal_F_000 756
_exptl_crystal_size_max 0.20
_exptl_crystal_size_mid 0.20
_exptl_crystal_size_min 0.20
_refine_diff_density_max 0.594
_refine_diff_density_min -0.684
_refine_diff_density_rms 0.138
_refine_ls_abs_structure_details 'Flack H D (1983), Acta Cryst. A39, 876-881'
_refine_ls_abs_structure_Flack -10(10)
_refine_ls_extinction_method none
_refine_ls_goodness_of_fit_ref 1.131
_refine_ls_hydrogen_treatment constr
_refine_ls_matrix_type full
_refine_ls_number_parameters 46
_refine_ls_number_reflns 410
_refine_ls_number_restraints 1
_refine_ls_restrained_S_all 1.129
_refine_ls_R_factor_all 0.0250
_refine_ls_R_factor_gt 0.0249
_refine_ls_shift/su_max 0.000
_refine_ls_shift/su_mean 0.000
_refine_ls_structure_factor_coef Fsqd
_refine_ls_weighting_details 'calc w=1/[\s^2^(Fo^2^)+(0.0535P)^2^+8.4210P] where P=(Fo^2^+2Fc^2^)/3'
_refine_ls_weighting_scheme calc
_refine_ls_wR_factor_gt 0.0613
_refine_ls_wR_factor_ref 0.0614
_reflns_number_gt 408
_reflns_number_total 410
_reflns_threshold_expression >2sigma(I)
_cod_data_source_file ic2008705_si_001_1.cif
_cod_data_source_block cdm685a
_cod_original_sg_symbol_H-M 'R 3 m'
_cod_database_code 4325703

loop_
_symmetry_equiv_pos_as_xyz
'x, y, z'
'-y, x-y, z'
'-x+y, -x, z'
'-y, -x, z'
'-x+y, y, z'
'x, x-y, z'
'x+2/3, y+1/3, z+1/3'
'-y+2/3, x-y+1/3, z+1/3'
'-x+y+2/3, -x+1/3, z+1/3'
'-y+2/3, -x+1/3, z+1/3'
'-x+y+2/3, y+1/3, z+1/3'
'x+2/3, x-y+1/3, z+1/3'
'x+1/3, y+2/3, z+2/3'
'-y+1/3, x-y+2/3, z+2/3'
'-x+y+1/3, -x+2/3, z+2/3'
'-y+1/3, -x+2/3, z+2/3'
'-x+y+1/3, y+2/3, z+2/3'
'x+1/3, x-y+2/3, z+2/3'

loop_
_atom_site_label
_atom_site_type_symbol
_atom_site_fract_x
_atom_site_fract_y
_atom_site_fract_z
_atom_site_U_iso_or_equiv
_atom_site_adp_type
_atom_site_occupancy
_atom_site_symmetry_multiplicity
_atom_site_calc_flag
_atom_site_refinement_flags
Sr1 Sr 0.61980(6) 0.80990(3) 0.79827(10) 0.0138(2) Uani 1 2 d S
O4 O 0.4376(3) 0.5624(3) 0.9708(7) 0.0198(11) Uani 1 2 d S
O1 O 0.3333 0.6667 1.1742(9) 0.0083(14) Uani 1 6 d S
O3 O 0.4266(4) 0.3365(4) 0.8985(4) 0.0145(7) Uani 1 1 d .
Be1 Be 0.4175(4) 0.5825(4) 1.1510(10) 0.0106(15) Uani 0.67 2 d SP
B3 B 0.4175(4) 0.5825(4) 1.1510(10) 0.0106(15) Uani 0.33 2 d SP
B1 B 0.5125(4) 0.4875(4) 0.9258(8) 0.0090(16) Uani 1 2 d S
O2 O 0.8516(6) 0.9258(3) 0.9600(8) 0.0205(10) Uani 1 2 d S
B2 B 0.3333 0.6667 0.6153(14) 0.007(2) Uani 1 6 d S
H1 H 0.3333 0.6667 1.2851 0.050 Uiso 1 6 d S

loop_
_atom_site_aniso_label
_atom_site_aniso_U_11
_atom_site_aniso_U_22
_atom_site_aniso_U_33
_atom_site_aniso_U_23
_atom_site_aniso_U_13
_atom_site_aniso_U_12
Sr1 0.0125(3) 0.0115(3) 0.0178(3) 0.00020(12) 0.0004(2) 0.00627(15)
O4 0.021(2) 0.021(2) 0.028(3) -0.0019(12) 0.0019(12) 0.019(3)
O1 0.008(2) 0.008(2) 0.009(4) 0.000 0.000 0.0039(11)
O3 0.0092(15) 0.0105(16) 0.0215(18) -0.0027(14) 0.0004(14) 0.0033(14)
Be1 0.006(2) 0.006(2) 0.019(4) -0.0003(15) 0.0003(15) 0.001(3)
B3 0.006(2) 0.006(2) 0.019(4) -0.0003(15) 0.0003(15) 0.001(3)
B1 0.009(2) 0.009(2) 0.013(5) 0.0002(12) -0.0002(12) 0.008(3)
O2 0.011(3) 0.0161(18) 0.032(3) -0.0022(11) -0.004(2) 0.0057(14)
B2 0.008(3) 0.008(3) 0.004(5) 0.000 0.000 0.0039(17)

loop_
_atom_type_symbol
_atom_type_description
_atom_type_scat_dispersion_real
_atom_type_scat_dispersion_imag
_atom_type_scat_source
Be Be 0.0005 0.0002 'International Tables Vol C Tables 4.2.6.8 and 6.1.1.4'
H H 0.0000 0.0000 'International Tables Vol C Tables 4.2.6.8 and 6.1.1.4'
B B 0.0013 0.0007 'International Tables Vol C Tables 4.2.6.8 and 6.1.1.4'
O O 0.0106 0.0060 'International Tables Vol C Tables 4.2.6.8 and 6.1.1.4'
Sr Sr -1.5307 3.2498 'International Tables Vol C Tables 4.2.6.8 and 6.1.1.4'

loop_
_geom_angle_atom_site_label_1
_geom_angle_atom_site_label_2
_geom_angle_atom_site_label_3
_geom_angle
_geom_angle_site_symmetry_1
_geom_angle_site_symmetry_3
O2 Sr1 O2 154.08(10) . 15_564
O2 Sr1 O2 154.08(10) . 14_654
O2 Sr1 O2 51.3(2) 15_564 14_654
O2 Sr1 O3 91.15(16) . 13_554
O2 Sr1 O3 73.79(13) 15_564 13_554
O2 Sr1 O3 97.65(13) 14_654 13_554
O2 Sr1 O3 91.15(16) . 18_554
O2 Sr1 O3 97.65(13) 15_564 18_554
O2 Sr1 O3 73.78(12) 14_654 18_554
O3 Sr1 O3 56.93(15) 13_554 18_554
O2 Sr1 O4 101.54(15) . 2_665
O2 Sr1 O4 67.20(16) 15_564 2_665
O2 Sr1 O4 97.21(14) 14_654 2_665
O3 Sr1 O4 113.52(12) 13_554 2_665
O3 Sr1 O4 164.61(13) 18_554 2_665
O2 Sr1 O4 101.54(15) . .
O2 Sr1 O4 97.21(14) 15_564 .
O2 Sr1 O4 67.20(16) 14_654 .
O3 Sr1 O4 164.61(13) 13_554 .
O3 Sr1 O4 113.52(12) 18_554 .
O4 Sr1 O4 72.7(2) 2_665 .
O2 Sr1 O3 73.62(8) . 2_665
O2 Sr1 O3 81.75(14) 15_564 2_665
O2 Sr1 O3 132.28(13) 14_654 2_665
O3 Sr1 O3 73.13(4) 13_554 2_665
O3 Sr1 O3 127.51(14) 18_554 2_665
O4 Sr1 O3 50.26(13) 2_665 2_665
O4 Sr1 O3 118.63(13) . 2_665
O2 Sr1 O3 73.62(8) . 4_665
O2 Sr1 O3 132.28(13) 15_564 4_665
O2 Sr1 O3 81.75(14) 14_654 4_665
O3 Sr1 O3 127.51(13) 13_554 4_665
O3 Sr1 O3 73.13(4) 18_554 4_665
O4 Sr1 O3 118.63(13) 2_665 4_665
O4 Sr1 O3 50.26(13) . 4_665
O3 Sr1 O3 141.24(14) 2_665 4_665
O2 Sr1 B2 177.7(3) . .
O2 Sr1 B2 26.34(12) 15_564 .
O2 Sr1 B2 26.34(12) 14_654 .
O3 Sr1 B2 90.9(2) 13_554 .
O3 Sr1 B2 90.9(2) 18_554 .
O4 Sr1 B2 76.64(19) 2_665 .
O4 Sr1 B2 76.64(19) . .
O3 Sr1 B2 105.95(8) 2_665 .
O3 Sr1 B2 105.95(8) 4_665 .
O2 Sr1 B1 93.64(12) . 2_665
O2 Sr1 B1 65.68(16) 15_564 2_665
O2 Sr1 B1 110.80(13) 14_654 2_665
O3 Sr1 B1 88.81(14) 13_554 2_665
O3 Sr1 B1 145.50(15) 18_554 2_665
O4 Sr1 B1 26.38(15) 2_665 2_665
O4 Sr1 B1 98.93(16) . 2_665
O3 Sr1 B1 26.04(12) 2_665 2_665
O3 Sr1 B1 140.71(15) 4_665 2_665
B2 Sr1 B1 85.31(13) . 2_665
O2 Sr1 B1 93.64(11) . .
O2 Sr1 B1 110.80(13) 15_564 .
O2 Sr1 B1 65.68(16) 14_654 .
O3 Sr1 B1 145.50(15) 13_554 .
O3 Sr1 B1 88.81(14) 18_554 .
O4 Sr1 B1 98.93(16) 2_665 .
O4 Sr1 B1 26.38(15) . .
O3 Sr1 B1 140.71(15) 2_665 .
O3 Sr1 B1 26.04(12) 4_665 .
B2 Sr1 B1 85.31(13) . .
B1 Sr1 B1 124.9(2) 2_665 .
B1 O4 Be1 119.2(5) . .
B1 O4 Sr1 93.3(2) . 3_565
Be1 O4 Sr1 118.42(16) . 3_565
B1 O4 Sr1 93.3(2) . .
Be1 O4 Sr1 118.42(16) . .
Sr1 O4 Sr1 109.1(2) 3_565 .
B3 O1 Be1 0.0 3_565 3_565
B3 O1 B3 118.3(2) 3_565 2_665
Be1 O1 B3 118.3(2) 3_565 2_665
B3 O1 Be1 118.3(2) 3_565 2_665
Be1 O1 Be1 118.3(2) 3_565 2_665
B3 O1 Be1 0.0(7) 2_665 2_665
B3 O1 Be1 118.3(2) 3_565 .
Be1 O1 Be1 118.3(2) 3_565 .
B3 O1 Be1 118.3(2) 2_665 .
Be1 O1 Be1 118.3(2) 2_665 .
B3 O1 H1 97.5(5) 3_565 .
Be1 O1 H1 97.5(5) 3_565 .
B3 O1 H1 97.5(5) 2_665 .
Be1 O1 H1 97.5(5) 2_665 .
Be1 O1 H1 97.5(5) . .
B1 O3 B3 120.0(4) . 15_554
B1 O3 Be1 120.0(4) . 15_554
B3 O3 Be1 0.0(6) 15_554 15_554
B1 O3 Sr1 121.6(4) . 7_445
B3 O3 Sr1 97.5(3) 15_554 7_445
Be1 O3 Sr1 97.5(3) 15_554 7_445
B1 O3 Sr1 89.4(3) . 3_565
B3 O3 Sr1 130.3(3) 15_554 3_565
Be1 O3 Sr1 130.3(3) 15_554 3_565
Sr1 O3 Sr1 98.91(11) 7_445 3_565
O1 Be1 O4 110.7(6) . .
O1 Be1 O3 110.2(4) . 11
O4 Be1 O3 109.3(3) . 11
O1 Be1 O3 110.2(4) . 8
O4 Be1 O3 109.3(3) . 8
O3 Be1 O3 107.0(5) 11 8
O1 Be1 Be1 30.83(11) . 3_565
O4 Be1 Be1 101.4(3) . 3_565
O3 Be1 Be1 138.9(3) 11 3_565
O3 Be1 Be1 87.1(3) 8 3_565
O1 Be1 Be1 30.83(11) . 2_665
O4 Be1 Be1 101.4(3) . 2_665
O3 Be1 Be1 87.1(3) 11 2_665
O3 Be1 Be1 138.9(3) 8 2_665
Be1 Be1 Be1 60.000(3) 3_565 2_665
O1 Be1 Sr1 117.9(5) . 14_655
O4 Be1 Sr1 131.5(4) . 14_655
O3 Be1 Sr1 53.9(3) 11 14_655
O3 Be1 Sr1 53.9(3) 8 14_655
Be1 Be1 Sr1 120.07(11) 3_565 14_655
Be1 Be1 Sr1 120.07(11) 2_665 14_655
O1 Be1 Sr1 92.6(4) . 3_565
O4 Be1 Sr1 39.83(13) . 3_565
O3 Be1 Sr1 148.3(4) 11 3_565
O3 Be1 Sr1 84.1(2) 8 3_565
Be1 Be1 Sr1 69.60(11) 3_565 3_565
Be1 Be1 Sr1 104.16(11) 2_665 3_565
Sr1 Be1 Sr1 133.59(14) 14_655 3_565
O1 Be1 Sr1 92.6(4) . .
O4 Be1 Sr1 39.83(13) . .
O3 Be1 Sr1 84.1(2) 11 .
O3 Be1 Sr1 148.3(4) 8 .
Be1 Be1 Sr1 104.16(11) 3_565 .
Be1 Be1 Sr1 69.60(11) 2_665 .
Sr1 Be1 Sr1 133.59(14) 14_655 .
Sr1 Be1 Sr1 72.77(16) 3_565 .
O1 Be1 H1 29.7(3) . .
O4 Be1 H1 140.4(5) . .
O3 Be1 H1 93.5(3) 11 .
O3 Be1 H1 93.5(3) 8 .
Be1 Be1 H1 46.37(19) 3_565 .
Be1 Be1 H1 46.37(19) 2_665 .
Sr1 Be1 H1 88.2(3) 14_655 .
Sr1 Be1 H1 115.9(2) 3_565 .
Sr1 Be1 H1 115.9(2) . .
O3 B1 O3 125.7(5) . 4_665
O3 B1 O4 117.0(3) . .
O3 B1 O4 117.0(3) 4_665 .
O3 B1 Sr1 64.6(2) . 3_565
O3 B1 Sr1 146.3(4) 4_665 3_565
O4 B1 Sr1 60.3(2) . 3_565
O3 B1 Sr1 146.3(4) . .
O3 B1 Sr1 64.6(2) 4_665 .
O4 B1 Sr1 60.3(2) . .
Sr1 B1 Sr1 90.26(17) 3_565 .
B2 O2 Sr1 142.2(6) 7 .
B2 O2 Sr1 91.3(3) 7 9_565
Sr1 O2 Sr1 108.58(12) . 9_565
B2 O2 Sr1 91.3(3) 7 8_665
Sr1 O2 Sr1 108.58(12) . 8_665
Sr1 O2 Sr1 113.3(2) 9_565 8_665
O2 B2 O2 119.48(15) 13_444 15_564
O2 B2 O2 119.48(15) 13_444 14_654
O2 B2 O2 119.48(15) 15_564 14_654
O2 B2 Sr1 62.4(3) 13_444 2_665
O2 B2 Sr1 62.4(3) 15_564 2_665
O2 B2 Sr1 144.5(8) 14_654 2_665
O2 B2 Sr1 144.5(8) 13_444 .
O2 B2 Sr1 62.4(3) 15_564 .
O2 B2 Sr1 62.4(3) 14_654 .
Sr1 B2 Sr1 95.5(3) 2_665 .
O2 B2 Sr1 62.4(3) 13_444 3_565
O2 B2 Sr1 144.5(8) 15_564 3_565
O2 B2 Sr1 62.4(3) 14_654 3_565
Sr1 B2 Sr1 95.5(3) 2_665 3_565
Sr1 B2 Sr1 95.5(3) . 3_565

loop_
_geom_bond_atom_site_label_1
_geom_bond_atom_site_label_2
_geom_bond_distance
_geom_bond_site_symmetry_2
Sr1 O2 2.478(5) .
Sr1 O2 2.646(4) 15_564
Sr1 O2 2.646(4) 14_654
Sr1 O3 2.658(4) 13_554
Sr1 O3 2.658(4) 18_554
Sr1 O4 2.713(3) 2_665
Sr1 O4 2.713(3) .
Sr1 O3 2.817(3) 2_665
Sr1 O3 2.817(3) 4_665
Sr1 B2 2.986(6) .
Sr1 B1 3.118(5) 2_665
Sr1 B1 3.118(5) .
O4 B1 1.388(8) .
O4 Be1 1.569(10) .
O4 Sr1 2.713(3) 3_565
O1 B3 1.512(7) 3_565
O1 Be1 1.512(7) 3_565
O1 B3 1.512(7) 2_665
O1 Be1 1.512(7) 2_665
O1 Be1 1.512(7) .
O1 H1 0.940(8) .
O3 B1 1.369(5) .
O3 B3 1.576(6) 15_554
O3 Be1 1.576(6) 15_554
O3 Sr1 2.658(4) 7_445
O3 Sr1 2.817(3) 3_565
Be1 O3 1.576(6) 11
Be1 O3 1.576(6) 8
Be1 Be1 2.596(13) 3_565
Be1 Be1 2.596(13) 2_665
Be1 Sr1 3.263(9) 14_655
Be1 Sr1 3.725(7) 3_565
Be1 H1 1.881(7) .
B1 O3 1.369(5) 4_665
B1 Sr1 3.118(5) 3_565
O2 B2 1.325(5) 7
O2 Sr1 2.646(4) 9_565
O2 Sr1 2.646(4) 8_665
B2 O2 1.325(5) 13_444
B2 O2 1.325(5) 15_564
B2 O2 1.325(5) 14_654
B2 Sr1 2.986(6) 2_665
B2 Sr1 2.986(6) 3_565
